data_4314127
loop_
_publ_author_name
'Zhaohui Li'
'Alicia M. Beatty'
'Thomas P. Fehlner'

_publ_section_title
;
 Molecular QCA Cells. 1. Structure and Functionalization of an
 Unsymmetrical Dinuclear Mixed-Valence Complex for Surface Binding
;
_journal_name_full 'Inorganic Chemistry'
_journal_page_first 5707
_journal_page_last 5714
_journal_paper_doi 10.1021/ic026254y
_journal_volume 42
_journal_year 2003
_chemical_formula_sum 'C67.26 H64.36 Cl1.16 F6 Fe N2 O0.42 P5 Ru'
_chemical_formula_weight 1374.30
_chemical_name_systematic
; 
 ? 
;
_space_group_IT_number 2
_symmetry_cell_setting triclinic
_symmetry_space_group_name_Hall '-P 1'
_symmetry_space_group_name_H-M 'P -1'
_atom_sites_solution_hydrogens geom
_atom_sites_solution_primary direct
_atom_sites_solution_secondary difmap
_audit_creation_method SHELXL-97
_cell_angle_alpha 102.4060(10)
_cell_angle_beta 103.5270(10)
_cell_angle_gamma 91.5190(10)
_cell_formula_units_Z 2
_cell_length_a 11.2685(4)
_cell_length_b 13.7950(5)
_cell_length_c 21.1869(8)
_cell_measurement_reflns_used 9033
_cell_measurement_temperature 100(2)
_cell_measurement_theta_max 30.49
_cell_measurement_theta_min 2.24
_cell_volume 3117.1(2)
_computing_cell_refinement 'Bruker SMART'
_computing_data_collection 'Bruker SMART'
_computing_data_reduction 'Bruker SHELXTL'
_computing_molecular_graphics 'Bruker SHELXTL'
_computing_publication_material 'Bruker SHELXTL'
_computing_structure_refinement 'SHELXL-97 (Sheldrick, 1997)'
_computing_structure_solution 'SHELXS-97 (Sheldrick, 1990)'
_diffrn_ambient_temperature 100(2)
_diffrn_measured_fraction_theta_full 0.993
_diffrn_measured_fraction_theta_max 0.993
_diffrn_measurement_device_type 'CCD area detector'
_diffrn_measurement_method 'phi and omega scans'
_diffrn_radiation_monochromator graphite
_diffrn_radiation_source 'fine-focus sealed tube'
_diffrn_radiation_type MoK\a
_diffrn_radiation_wavelength 0.71073
_diffrn_reflns_av_R_equivalents 0.0179
_diffrn_reflns_av_sigmaI/netI 0.0284
_diffrn_reflns_limit_h_max 16
_diffrn_reflns_limit_h_min -16
_diffrn_reflns_limit_k_max 19
_diffrn_reflns_limit_k_min -19
_diffrn_reflns_limit_l_max 30
_diffrn_reflns_limit_l_min -30
_diffrn_reflns_number 39172
_diffrn_reflns_theta_full 30.52
_diffrn_reflns_theta_max 30.52
_diffrn_reflns_theta_min 1.89
_exptl_absorpt_coefficient_mu 0.715
_exptl_absorpt_correction_T_max 1.0000
_exptl_absorpt_correction_T_min 0.9280
_exptl_absorpt_correction_type empirical
_exptl_absorpt_process_details SADABS
_exptl_crystal_colour orange
_exptl_crystal_density_diffrn 1.464
_exptl_crystal_density_method 'not measured'
_exptl_crystal_description block
_exptl_crystal_F_000 1408
_exptl_crystal_size_max 0.4
_exptl_crystal_size_mid 0.3
_exptl_crystal_size_min 0.2
_refine_diff_density_max 1.628
_refine_diff_density_min -1.662
_refine_diff_density_rms 0.076
_refine_ls_extinction_method none
_refine_ls_goodness_of_fit_ref 1.034
_refine_ls_hydrogen_treatment riding
_refine_ls_matrix_type full
_refine_ls_number_parameters 862
_refine_ls_number_reflns 18923
_refine_ls_number_restraints 0
_refine_ls_restrained_S_all 1.034
_refine_ls_R_factor_all 0.0388
_refine_ls_R_factor_gt 0.0344
_refine_ls_shift/su_max 0.005
_refine_ls_shift/su_mean 0.000
_refine_ls_structure_factor_coef Fsqd
_refine_ls_weighting_details 'calc w=1/[\s^2^(Fo^2^)+(0.0470P)^2^+1.8763P] where P=(Fo^2^+2Fc^2^)/3'
_refine_ls_weighting_scheme calc
_refine_ls_wR_factor_gt 0.0883
_refine_ls_wR_factor_ref 0.0914
_reflns_number_gt 16881
_reflns_number_total 18923
_reflns_threshold_expression >2sigma(I)
_cod_data_source_file ic026254ysi20030722_013248_3.cif
_cod_data_source_block compound3
_cod_depositor_comments
;
The following automatic conversions were performed:

'_symmetry_cell_setting' value 'Triclinic' changed to 'triclinic'
according to the built-in table from CIF Core dictionary named
'cif_core.dic' version 2.4.1 from 2010-06-29.

Automatic conversion script
Id: cif_fix_values 1646 2011-03-28 12:23:43Z adriana 
;
_cod_database_code 4314127

loop_
_symmetry_equiv_pos_as_xyz
'x, y, z'
'-x, -y, -z'

loop_
_atom_site_label
_atom_site_type_symbol
_atom_site_fract_x
_atom_site_fract_y
_atom_site_fract_z
_atom_site_U_iso_or_equiv
_atom_site_adp_type
_atom_site_occupancy
_atom_site_symmetry_multiplicity
_atom_site_calc_flag
_atom_site_refinement_flags
_atom_site_disorder_assembly
_atom_site_disorder_group
Ru1 Ru 1.919711(10) -0.254624(8) 0.735598(5) 0.01303(3) Uani 1 1 d . . .
Fe1 Fe 2.32012(2) -0.48828(3) 0.877008(18) 0.03957(8) Uani 1 1 d . . .
P1 P 1.80521(3) -0.24720(3) 0.815305(18) 0.01574(7) Uani 1 1 d . . .
C1 C 2.01578(13) -0.35041(11) 0.78366(7) 0.0177(3) Uani 1 1 d . . .
N1 N 1.81392(11) -0.16849(9) 0.67866(6) 0.0166(2) Uani 1 1 d . . .
P2 P 1.76121(3) -0.38327(3) 0.696216(18) 0.01512(7) Uani 1 1 d . . .
N2 N 1.66049(15) 0.05801(12) 0.53750(9) 0.0326(3) Uani 1 1 d . . .
H2A H 1.5959 0.0750 0.5502 0.039 Uiso 1 1 d R . .
H2B H 1.6413 0.0172 0.4963 0.039 Uiso 1 1 d R . .
C2 C 2.07000(14) -0.41052(13) 0.81163(8) 0.0221(3) Uani 1 1 d . . .
P3 P 2.08025(3) -0.12939(3) 0.783282(18) 0.01555(7) Uani 1 1 d . . .
C3 C 2.13307(16) -0.48082(15) 0.84536(11) 0.0319(4) Uani 1 1 d . . .
P4 P 2.06062(3) -0.26880(3) 0.666523(18) 0.01484(7) Uani 1 1 d . . .
C4 C 2.17002(18) -0.4700(2) 0.91661(13) 0.0470(6) Uani 1 1 d . . .
H4A H 2.1582 -0.4115 0.9510 0.056 Uiso 1 1 calc R . .
C5 C 2.2264(2) -0.5568(3) 0.92930(19) 0.0687(11) Uani 1 1 d . . .
H5A H 2.2609 -0.5702 0.9743 0.082 Uiso 1 1 calc R . .
C6 C 2.2264(2) -0.6205(2) 0.8679(2) 0.0729(11) Uani 1 1 d . . .
H6A H 2.2610 -0.6870 0.8621 0.087 Uiso 1 1 calc R . .
C7 C 2.16992(19) -0.57476(16) 0.81501(16) 0.0470(6) Uani 1 1 d . . .
H7A H 2.1574 -0.6033 0.7662 0.056 Uiso 1 1 calc R . .
C8 C 2.4066(2) -0.3925(3) 0.83856(16) 0.0693(10) Uani 1 1 d . . .
H8A H 2.3669 -0.3583 0.8029 0.083 Uiso 1 1 calc R . .
C9 C 2.4254(2) -0.3550(2) 0.90747(16) 0.0550(7) Uani 1 1 d . . .
H9A H 2.3999 -0.2899 0.9293 0.066 Uiso 1 1 calc R . .
C10 C 2.48499(19) -0.4247(2) 0.94049(12) 0.0464(6) Uani 1 1 d . . .
H10A H 2.5085 -0.4180 0.9899 0.056 Uiso 1 1 calc R . .
C11 C 2.50408(19) -0.5053(2) 0.89297(13) 0.0523(7) Uani 1 1 d . . .
H11A H 2.5445 -0.5661 0.9024 0.063 Uiso 1 1 calc R . .
C12 C 2.4554(2) -0.4871(3) 0.82825(14) 0.0638(9) Uani 1 1 d . . .
H12A H 2.4577 -0.5312 0.7845 0.077 Uiso 1 1 calc R . .
C13 C 1.74920(14) -0.13167(11) 0.64216(8) 0.0195(3) Uani 1 1 d . . .
C14 C 1.66856(15) -0.08326(13) 0.59535(9) 0.0242(3) Uani 1 1 d . . .
H14A H 1.5956 -0.0642 0.6122 0.029 Uiso 1 1 calc R . .
H14B H 1.6403 -0.1309 0.5517 0.029 Uiso 1 1 calc R . .
C15 C 1.73448(15) 0.01026(12) 0.58615(9) 0.0241(3) Uani 1 1 d . . .
H15A H 1.7590 0.0588 0.6296 0.029 Uiso 1 1 calc R . .
H15B H 1.8101 -0.0087 0.5721 0.029 Uiso 1 1 calc R . .
C21 C 1.72903(14) -0.37415(11) 0.77887(7) 0.0185(3) Uani 1 1 d . . .
H21A H 1.7686 -0.4245 0.8020 0.022 Uiso 1 1 calc R . .
H21B H 1.6403 -0.3773 0.7768 0.022 Uiso 1 1 calc R . .
C22 C 1.87360(14) -0.23923(13) 0.90323(8) 0.0210(3) Uani 1 1 d . . .
C23 C 1.89586(16) -0.14490(15) 0.94639(9) 0.0290(4) Uani 1 1 d . . .
H23A H 1.8738 -0.0876 0.9297 0.035 Uiso 1 1 calc R . .
C24 C 1.95030(18) -0.13495(18) 1.01377(9) 0.0384(5) Uani 1 1 d . . .
H24A H 1.9663 -0.0707 1.0428 0.046 Uiso 1 1 calc R . .
C25 C 1.98110(19) -0.2179(2) 1.03863(9) 0.0419(5) Uani 1 1 d . . .
H25A H 2.0172 -0.2107 1.0848 0.050 Uiso 1 1 calc R . .
C26 C 1.9595(2) -0.31165(18) 0.99635(9) 0.0373(4) Uani 1 1 d . . .
H26A H 1.9808 -0.3686 1.0136 0.045 Uiso 1 1 calc R . .
C27 C 1.90650(17) -0.32276(15) 0.92846(8) 0.0282(3) Uani 1 1 d . . .
H27A H 1.8929 -0.3871 0.8995 0.034 Uiso 1 1 calc R . .
C28 C 1.68023(13) -0.16629(11) 0.82022(7) 0.0182(3) Uani 1 1 d . . .
C29 C 1.66885(15) -0.08626(13) 0.78944(8) 0.0236(3) Uani 1 1 d . . .
H29A H 1.7291 -0.0714 0.7674 0.028 Uiso 1 1 calc R . .
C30 C 1.57014(16) -0.02755(14) 0.79051(9) 0.0279(3) Uani 1 1 d . . .
H30A H 1.5634 0.0271 0.7695 0.033 Uiso 1 1 calc R . .
C31 C 1.48183(15) -0.04954(14) 0.82246(9) 0.0266(3) Uani 1 1 d . . .
H31A H 1.4134 -0.0108 0.8225 0.032 Uiso 1 1 calc R . .
C32 C 1.49349(15) -0.12810(13) 0.85441(9) 0.0247(3) Uani 1 1 d . . .
H32A H 1.4336 -0.1421 0.8769 0.030 Uiso 1 1 calc R . .
C33 C 1.59235(14) -0.18631(12) 0.85370(8) 0.0211(3) Uani 1 1 d . . .
H33A H 1.6002 -0.2396 0.8759 0.025 Uiso 1 1 calc R . .
C34 C 1.77962(14) -0.51280(11) 0.66257(7) 0.0178(3) Uani 1 1 d . . .
C35 C 1.88859(15) -0.53806(12) 0.64568(8) 0.0233(3) Uani 1 1 d . . .
H35A H 1.9528 -0.4879 0.6529 0.028 Uiso 1 1 calc R . .
C36 C 1.90384(17) -0.63703(13) 0.61809(9) 0.0275(3) Uani 1 1 d . . .
H36A H 1.9780 -0.6540 0.6061 0.033 Uiso 1 1 calc R . .
C37 C 1.81079(18) -0.71032(12) 0.60830(8) 0.0275(3) Uani 1 1 d . . .
H37A H 1.8210 -0.7776 0.5893 0.033 Uiso 1 1 calc R . .
C38 C 1.70274(18) -0.68583(13) 0.62614(9) 0.0287(4) Uani 1 1 d . . .
H38A H 1.6397 -0.7365 0.6201 0.034 Uiso 1 1 calc R . .
C39 C 1.68624(16) -0.58716(12) 0.65290(8) 0.0245(3) Uani 1 1 d . . .
H39A H 1.6117 -0.5704 0.6646 0.029 Uiso 1 1 calc R . .
C40 C 1.62051(13) -0.35881(11) 0.64133(7) 0.0179(3) Uani 1 1 d . . .
C41 C 1.52967(15) -0.30679(13) 0.66514(8) 0.0242(3) Uani 1 1 d . . .
H41A H 1.5348 -0.2903 0.7116 0.029 Uiso 1 1 calc R . .
C42 C 1.43113(16) -0.27880(15) 0.62091(9) 0.0310(4) Uani 1 1 d . . .
H42A H 1.3697 -0.2433 0.6376 0.037 Uiso 1 1 calc R . .
C43 C 1.42209(16) -0.30220(15) 0.55320(9) 0.0306(4) Uani 1 1 d . . .
H43A H 1.3553 -0.2822 0.5235 0.037 Uiso 1 1 calc R . .
C44 C 1.51106(17) -0.35507(15) 0.52879(9) 0.0304(4) Uani 1 1 d . . .
H44A H 1.5047 -0.3721 0.4822 0.036 Uiso 1 1 calc R . .
C45 C 1.60962(15) -0.38321(13) 0.57247(8) 0.0249(3) Uani 1 1 d . . .
H45A H 1.6702 -0.4194 0.5554 0.030 Uiso 1 1 calc R . .
C51 C 2.18282(13) -0.18873(12) 0.73239(7) 0.0189(3) Uani 1 1 d . . .
H51A H 2.2257 -0.1403 0.7153 0.023 Uiso 1 1 calc R . .
H51B H 2.2428 -0.2277 0.7564 0.023 Uiso 1 1 calc R . .
C52 C 2.17063(13) -0.09721(12) 0.86975(7) 0.0199(3) Uani 1 1 d . . .
C53 C 2.23530(15) -0.00375(13) 0.89725(8) 0.0253(3) Uani 1 1 d . . .
H53A H 2.2303 0.0451 0.8714 0.030 Uiso 1 1 calc R . .
C54 C 2.30722(17) 0.01754(15) 0.96272(9) 0.0330(4) Uani 1 1 d . . .
H54A H 2.3525 0.0804 0.9810 0.040 Uiso 1 1 calc R . .
C55 C 2.31268(17) -0.05266(17) 1.00089(9) 0.0356(4) Uani 1 1 d . . .
H55A H 2.3611 -0.0378 1.0455 0.043 Uiso 1 1 calc R . .
C56 C 2.24745(18) -0.14479(17) 0.97409(9) 0.0348(4) Uani 1 1 d . . .
H56A H 2.2508 -0.1926 1.0006 0.042 Uiso 1 1 calc R . .
C57 C 2.17692(16) -0.16774(14) 0.90842(8) 0.0273(3) Uani 1 1 d . . .
H57A H 2.1333 -0.2313 0.8901 0.033 Uiso 1 1 calc R . .
C58 C 2.05025(14) -0.00844(11) 0.76491(7) 0.0188(3) Uani 1 1 d . . .
C59 C 2.11294(18) 0.03985(13) 0.72957(9) 0.0294(4) Uani 1 1 d . . .
H59A H 2.1776 0.0095 0.7130 0.035 Uiso 1 1 calc R . .
C60 C 2.0805(2) 0.13296(15) 0.71855(11) 0.0379(4) Uani 1 1 d . . .
H60A H 2.1241 0.1661 0.6949 0.045 Uiso 1 1 calc R . .
C61 C 1.9860(2) 0.17724(13) 0.74164(9) 0.0337(4) Uani 1 1 d . . .
H61A H 1.9636 0.2400 0.7332 0.040 Uiso 1 1 calc R . .
C62 C 1.92352(18) 0.13004(13) 0.77714(9) 0.0293(4) Uani 1 1 d . . .
H62A H 1.8586 0.1606 0.7933 0.035 Uiso 1 1 calc R . .
C63 C 1.95589(15) 0.03791(12) 0.78904(8) 0.0227(3) Uani 1 1 d . . .
H63A H 1.9134 0.0061 0.8138 0.027 Uiso 1 1 calc R . .
C64 C 2.13377(13) -0.37863(11) 0.63276(8) 0.0181(3) Uani 1 1 d . . .
C65 C 2.19590(15) -0.43551(12) 0.67533(8) 0.0228(3) Uani 1 1 d . . .
H65A H 2.1998 -0.4172 0.7217 0.027 Uiso 1 1 calc R . .
C66 C 2.25212(16) -0.51889(13) 0.65010(9) 0.0274(3) Uani 1 1 d . . .
H66A H 2.2950 -0.5567 0.6794 0.033 Uiso 1 1 calc R . .
C67 C 2.24567(17) -0.54674(13) 0.58235(10) 0.0287(4) Uani 1 1 d . . .
H67A H 2.2852 -0.6029 0.5653 0.034 Uiso 1 1 calc R . .
C68 C 2.18150(17) -0.49245(14) 0.53975(9) 0.0291(4) Uani 1 1 d . . .
H68A H 2.1752 -0.5127 0.4932 0.035 Uiso 1 1 calc R . .
C69 C 2.12607(15) -0.40837(13) 0.56439(8) 0.0239(3) Uani 1 1 d . . .
H69A H 2.0830 -0.3712 0.5348 0.029 Uiso 1 1 calc R . .
C70 C 2.02841(14) -0.20886(11) 0.59670(7) 0.0177(3) Uani 1 1 d . . .
C71 C 1.91460(15) -0.23476(12) 0.55078(8) 0.0208(3) Uani 1 1 d . . .
H71A H 1.8552 -0.2772 0.5592 0.025 Uiso 1 1 calc R . .
C72 C 1.88790(17) -0.19875(13) 0.49289(8) 0.0255(3) Uani 1 1 d . . .
H72A H 1.8108 -0.2169 0.4618 0.031 Uiso 1 1 calc R . .
C73 C 1.97479(18) -0.13608(13) 0.48090(9) 0.0291(4) Uani 1 1 d . . .
H73A H 1.9567 -0.1110 0.4416 0.035 Uiso 1 1 calc R . .
C74 C 2.08765(18) -0.11018(14) 0.52615(10) 0.0298(4) Uani 1 1 d . . .
H74A H 2.1467 -0.0673 0.5178 0.036 Uiso 1 1 calc R . .
C75 C 2.11479(15) -0.14672(12) 0.58372(9) 0.0238(3) Uani 1 1 d . . .
H75A H 2.1926 -0.1292 0.6143 0.029 Uiso 1 1 calc R . .
P5 P 1.41210(11) 0.16874(11) 0.66278(6) 0.0315(2) Uani 0.58 1 d P A 1
F1 F 1.3406(6) 0.0628(4) 0.6297(3) 0.135(3) Uani 0.58 1 d P A 1
F2 F 1.2849(2) 0.2207(3) 0.65334(14) 0.0624(8) Uani 0.58 1 d P A 1
F3 F 1.4791(3) 0.2770(2) 0.69389(16) 0.0541(7) Uani 0.58 1 d P A 1
F4 F 1.4059(3) 0.1572(3) 0.73517(17) 0.0473(8) Uani 0.58 1 d P A 1
F5 F 1.4224(4) 0.1813(3) 0.58990(18) 0.0508(9) Uani 0.58 1 d P A 1
F6 F 1.5412(6) 0.1202(6) 0.6703(4) 0.068(2) Uani 0.58 1 d P A 1
P5A P 1.40351(16) 0.12240(17) 0.64709(10) 0.0377(4) Uani 0.42 1 d P B 2
F1A F 1.4007(4) 0.0051(3) 0.6223(2) 0.0591(10) Uani 0.42 1 d P B 2
F2A F 1.2605(4) 0.1196(6) 0.6222(3) 0.088(2) Uani 0.42 1 d P B 2
F3A F 1.4091(6) 0.2408(4) 0.6712(2) 0.0699(14) Uani 0.42 1 d P B 2
F4A F 1.3839(4) 0.1093(4) 0.7164(2) 0.0454(11) Uani 0.42 1 d P B 2
F5A F 1.4203(6) 0.1353(3) 0.5764(3) 0.0435(11) Uani 0.42 1 d P B 2
F6A F 1.5513(6) 0.1312(6) 0.6768(4) 0.0339(15) Uani 0.42 1 d P B 2
C1S C 1.7168(11) 0.3384(10) 0.8137(6) 0.079(4) Uani 0.58 1 d P C 1
H1SA H 1.6966 0.2982 0.7674 0.095 Uiso 0.58 1 calc PR C 1
H1SB H 1.6608 0.3925 0.8158 0.095 Uiso 0.58 1 calc PR C 1
Cl1S Cl 1.86578(15) 0.39084(14) 0.83343(9) 0.0347(3) Uani 0.58 1 d P C 1
Cl2S Cl 1.69054(13) 0.26097(9) 0.86797(7) 0.0396(3) Uani 0.58 1 d P C 1
O21S O 1.6798(6) 0.3025(4) 0.8681(3) 0.0550(14) Uani 0.42 1 d P D 2
C21S C 1.5033(8) 0.2188(5) 0.8933(5) 0.100(4) Uani 0.42 1 d P D 2
H21C H 1.4204 0.1868 0.8733 0.120 Uiso 0.42 1 calc PR D 2
H21D H 1.5010 0.2760 0.9295 0.120 Uiso 0.42 1 calc PR D 2
H21E H 1.5563 0.1708 0.9112 0.120 Uiso 0.42 1 calc PR D 2
C22S C 1.5574(7) 0.2568(6) 0.8364(4) 0.0655(19) Uani 0.42 1 d P D 2
H22A H 1.5594 0.1997 0.7994 0.079 Uiso 0.42 1 calc PR D 2
H22B H 1.5048 0.3055 0.8181 0.079 Uiso 0.42 1 calc PR D 2
C23S C 1.7156(7) 0.3373(7) 0.8133(3) 0.0247(19) Uani 0.42 1 d P D 2
H23B H 1.6567 0.3825 0.7953 0.030 Uiso 0.42 1 calc PR D 2
H23C H 1.7203 0.2805 0.7766 0.030 Uiso 0.42 1 calc PR D 2
C24S C 1.8403(9) 0.3919(9) 0.8459(6) 0.043(2) Uani 0.42 1 d P D 2
H24B H 1.8717 0.4178 0.8128 0.051 Uiso 0.42 1 calc PR D 2
H24C H 1.8966 0.3459 0.8638 0.051 Uiso 0.42 1 calc PR D 2
H24D H 1.8334 0.4473 0.8822 0.051 Uiso 0.42 1 calc PR D 2

loop_
_atom_site_aniso_label
_atom_site_aniso_U_11
_atom_site_aniso_U_22
_atom_site_aniso_U_33
_atom_site_aniso_U_23
_atom_site_aniso_U_13
_atom_site_aniso_U_12
Ru1 0.01171(5) 0.01362(5) 0.01345(5) 0.00255(4) 0.00286(4) 0.00199(4)
Fe1 0.01810(12) 0.05635(19) 0.0605(2) 0.04528(17) 0.01118(12) 0.01224(12)
P1 0.01408(16) 0.01756(16) 0.01527(16) 0.00225(13) 0.00429(12) 0.00140(12)
C1 0.0155(6) 0.0200(7) 0.0185(6) 0.0045(5) 0.0054(5) 0.0021(5)
N1 0.0151(5) 0.0161(5) 0.0186(6) 0.0029(4) 0.0053(4) 0.0015(4)
P2 0.01395(16) 0.01511(16) 0.01545(16) 0.00249(12) 0.00285(12) 0.00086(12)
N2 0.0272(7) 0.0337(8) 0.0403(9) 0.0223(7) 0.0020(6) 0.0013(6)
C2 0.0167(7) 0.0270(8) 0.0257(7) 0.0111(6) 0.0064(6) 0.0037(6)
P3 0.01321(16) 0.01680(16) 0.01534(16) 0.00087(13) 0.00357(12) 0.00077(12)
C3 0.0173(7) 0.0385(10) 0.0503(11) 0.0305(9) 0.0094(7) 0.0064(7)
P4 0.01357(15) 0.01575(16) 0.01496(16) 0.00212(12) 0.00415(12) 0.00239(12)
C4 0.0189(8) 0.0825(17) 0.0582(14) 0.0532(13) 0.0113(8) 0.0095(9)
C5 0.0269(11) 0.105(2) 0.107(3) 0.093(2) 0.0177(13) 0.0163(13)
C6 0.0355(13) 0.0581(16) 0.152(3) 0.078(2) 0.0248(17) 0.0175(12)
C7 0.0282(10) 0.0299(10) 0.0902(19) 0.0299(11) 0.0133(11) 0.0087(8)
C8 0.0207(9) 0.119(3) 0.0826(19) 0.083(2) -0.0115(11) -0.0185(12)
C9 0.0223(9) 0.0710(17) 0.0846(19) 0.0496(15) 0.0093(11) 0.0000(10)
C10 0.0255(9) 0.0776(17) 0.0476(12) 0.0357(12) 0.0112(9) 0.0119(10)
C11 0.0231(9) 0.096(2) 0.0513(13) 0.0381(14) 0.0131(9) 0.0245(11)
C12 0.0292(11) 0.125(3) 0.0454(13) 0.0346(16) 0.0131(10) -0.0052(14)
C13 0.0180(7) 0.0190(7) 0.0223(7) 0.0054(5) 0.0058(5) 0.0006(5)
C14 0.0183(7) 0.0249(7) 0.0301(8) 0.0136(6) 0.0006(6) 0.0006(6)
C15 0.0207(7) 0.0240(7) 0.0284(8) 0.0117(6) 0.0026(6) -0.0001(6)
C21 0.0184(7) 0.0195(7) 0.0177(6) 0.0043(5) 0.0051(5) -0.0003(5)
C22 0.0164(6) 0.0291(8) 0.0164(6) 0.0015(6) 0.0049(5) 0.0021(6)
C23 0.0233(8) 0.0348(9) 0.0229(8) -0.0031(7) 0.0022(6) 0.0049(7)
C24 0.0288(9) 0.0532(12) 0.0225(8) -0.0097(8) 0.0013(7) 0.0087(8)
C25 0.0330(10) 0.0720(15) 0.0167(8) 0.0040(9) 0.0031(7) 0.0113(10)
C26 0.0374(10) 0.0545(13) 0.0218(8) 0.0139(8) 0.0053(7) 0.0093(9)
C27 0.0300(9) 0.0354(9) 0.0195(7) 0.0073(7) 0.0056(6) 0.0045(7)
C28 0.0147(6) 0.0203(7) 0.0181(6) 0.0008(5) 0.0044(5) 0.0025(5)
C29 0.0228(7) 0.0273(8) 0.0234(7) 0.0068(6) 0.0093(6) 0.0060(6)
C30 0.0267(8) 0.0311(9) 0.0285(8) 0.0097(7) 0.0083(7) 0.0112(7)
C31 0.0187(7) 0.0315(8) 0.0279(8) 0.0035(7) 0.0046(6) 0.0083(6)
C32 0.0172(7) 0.0287(8) 0.0269(8) 0.0012(6) 0.0078(6) 0.0014(6)
C33 0.0178(7) 0.0225(7) 0.0222(7) 0.0019(6) 0.0065(5) 0.0005(5)
C34 0.0201(7) 0.0160(6) 0.0158(6) 0.0027(5) 0.0020(5) 0.0009(5)
C35 0.0240(8) 0.0182(7) 0.0275(8) 0.0035(6) 0.0071(6) 0.0020(6)
C36 0.0316(9) 0.0209(7) 0.0306(8) 0.0038(6) 0.0101(7) 0.0080(6)
C37 0.0406(10) 0.0159(7) 0.0225(7) 0.0018(6) 0.0034(7) 0.0033(6)
C38 0.0357(9) 0.0186(7) 0.0288(8) 0.0026(6) 0.0051(7) -0.0045(6)
C39 0.0244(8) 0.0201(7) 0.0267(8) 0.0025(6) 0.0047(6) -0.0023(6)
C40 0.0149(6) 0.0177(6) 0.0195(7) 0.0034(5) 0.0022(5) -0.0011(5)
C41 0.0182(7) 0.0302(8) 0.0215(7) 0.0019(6) 0.0029(6) 0.0034(6)
C42 0.0188(7) 0.0400(10) 0.0314(9) 0.0048(7) 0.0031(6) 0.0102(7)
C43 0.0200(8) 0.0390(10) 0.0295(9) 0.0092(7) -0.0023(6) 0.0053(7)
C44 0.0261(8) 0.0432(10) 0.0197(7) 0.0076(7) 0.0007(6) 0.0048(7)
C45 0.0202(7) 0.0334(9) 0.0200(7) 0.0044(6) 0.0037(6) 0.0053(6)
C51 0.0144(6) 0.0224(7) 0.0173(6) -0.0009(5) 0.0037(5) 0.0017(5)
C52 0.0131(6) 0.0271(7) 0.0168(6) -0.0006(5) 0.0032(5) 0.0023(5)
C53 0.0204(7) 0.0254(8) 0.0241(8) -0.0037(6) 0.0023(6) 0.0034(6)
C54 0.0260(8) 0.0332(9) 0.0280(9) -0.0087(7) -0.0023(7) 0.0023(7)
C55 0.0261(9) 0.0509(12) 0.0198(8) -0.0035(8) -0.0033(6) 0.0031(8)
C56 0.0275(9) 0.0515(12) 0.0225(8) 0.0106(8) -0.0012(7) -0.0011(8)
C57 0.0209(7) 0.0362(9) 0.0220(7) 0.0061(7) 0.0009(6) -0.0036(6)
C58 0.0193(7) 0.0162(6) 0.0187(6) 0.0009(5) 0.0034(5) -0.0012(5)
C59 0.0360(9) 0.0228(8) 0.0330(9) 0.0052(7) 0.0170(7) -0.0009(7)
C60 0.0567(13) 0.0255(9) 0.0359(10) 0.0103(8) 0.0179(9) -0.0027(8)
C61 0.0503(12) 0.0185(7) 0.0282(9) 0.0054(6) 0.0018(8) 0.0024(7)
C62 0.0329(9) 0.0216(8) 0.0297(8) 0.0022(6) 0.0035(7) 0.0083(7)
C63 0.0233(7) 0.0196(7) 0.0247(7) 0.0030(6) 0.0065(6) 0.0031(6)
C64 0.0160(6) 0.0179(6) 0.0207(7) 0.0021(5) 0.0067(5) 0.0035(5)
C65 0.0211(7) 0.0248(7) 0.0238(7) 0.0062(6) 0.0070(6) 0.0075(6)
C66 0.0250(8) 0.0252(8) 0.0338(9) 0.0082(7) 0.0084(7) 0.0096(6)
C67 0.0266(8) 0.0227(8) 0.0352(9) -0.0006(7) 0.0104(7) 0.0085(6)
C68 0.0320(9) 0.0287(8) 0.0247(8) -0.0012(6) 0.0089(7) 0.0097(7)
C69 0.0246(8) 0.0245(7) 0.0214(7) 0.0013(6) 0.0062(6) 0.0069(6)
C70 0.0193(7) 0.0172(6) 0.0178(6) 0.0032(5) 0.0069(5) 0.0042(5)
C71 0.0225(7) 0.0198(7) 0.0197(7) 0.0032(5) 0.0051(6) 0.0036(5)
C72 0.0310(8) 0.0254(8) 0.0191(7) 0.0047(6) 0.0037(6) 0.0094(6)
C73 0.0414(10) 0.0281(8) 0.0240(8) 0.0120(7) 0.0133(7) 0.0115(7)
C74 0.0358(9) 0.0275(8) 0.0337(9) 0.0135(7) 0.0173(8) 0.0041(7)
C75 0.0220(7) 0.0250(8) 0.0265(8) 0.0069(6) 0.0091(6) 0.0029(6)
P5 0.0262(4) 0.0427(7) 0.0263(5) 0.0088(5) 0.0073(3) 0.0000(5)
F1 0.186(6) 0.082(3) 0.130(4) -0.054(3) 0.108(4) -0.101(4)
F2 0.0283(12) 0.127(3) 0.0459(14) 0.0449(17) 0.0111(10) 0.0239(15)
F3 0.0555(17) 0.0483(16) 0.0557(17) 0.0002(13) 0.0201(14) -0.0080(13)
F4 0.0408(17) 0.076(2) 0.0351(17) 0.0290(16) 0.0138(13) 0.0147(16)
F5 0.0348(13) 0.090(3) 0.0276(14) 0.0147(19) 0.0069(10) -0.004(2)
F6 0.070(4) 0.083(4) 0.083(4) 0.049(3) 0.050(3) 0.054(3)
P5A 0.0312(8) 0.0542(11) 0.0386(9) 0.0260(8) 0.0148(7) 0.0155(9)
F1A 0.052(2) 0.058(2) 0.066(3) 0.027(2) 0.0016(19) -0.0069(19)
F2A 0.0332(19) 0.187(6) 0.088(3) 0.106(4) 0.027(2) 0.048(3)
F3A 0.117(5) 0.049(3) 0.055(3) 0.017(2) 0.036(3) 0.041(3)
F4A 0.0247(17) 0.083(3) 0.038(2) 0.032(2) 0.0094(16) 0.006(2)
F5A 0.046(2) 0.053(3) 0.038(3) 0.020(2) 0.0150(19) 0.005(2)
F6A 0.023(2) 0.045(3) 0.032(2) 0.0116(19) 0.0010(17) -0.010(2)
C1S 0.071(8) 0.070(8) 0.103(8) 0.033(6) 0.018(6) 0.029(6)
Cl1S 0.0302(7) 0.0228(4) 0.0535(7) 0.0095(4) 0.0141(5) 0.0051(5)
Cl2S 0.0408(5) 0.0389(6) 0.0496(6) 0.0224(5) 0.0189(4) 0.0140(5)
O21S 0.057(3) 0.054(3) 0.051(3) 0.007(3) 0.013(2) -0.005(3)
C21S 0.105(6) 0.026(3) 0.115(7) 0.006(3) -0.070(6) 0.010(3)
C22S 0.074(5) 0.054(4) 0.056(4) 0.008(3) -0.004(3) -0.002(3)
C23S 0.019(3) 0.044(6) 0.020(3) 0.023(3) 0.007(2) 0.011(3)
C24S 0.033(4) 0.025(3) 0.087(7) 0.023(3) 0.037(3) 0.012(3)

loop_
_atom_type_symbol
_atom_type_description
_atom_type_scat_dispersion_real
_atom_type_scat_dispersion_imag
_atom_type_scat_source
C C 0.0033 0.0016 'International Tables Vol C Tables 4.2.6.8 and 6.1.1.4'
H H 0.0000 0.0000 'International Tables Vol C Tables 4.2.6.8 and 6.1.1.4'
N N 0.0061 0.0033 'International Tables Vol C Tables 4.2.6.8 and 6.1.1.4'
F F 0.0171 0.0103 'International Tables Vol C Tables 4.2.6.8 and 6.1.1.4'
P P 0.1023 0.0942 'International Tables Vol C Tables 4.2.6.8 and 6.1.1.4'
Fe Fe 0.3463 0.8444 'International Tables Vol C Tables 4.2.6.8 and 6.1.1.4'
Ru Ru -1.2594 0.8363 'International Tables Vol C Tables 4.2.6.8 and 6.1.1.4'
O O 0.0106 0.0060 'International Tables Vol C Tables 4.2.6.8 and 6.1.1.4'
Cl Cl 0.1484 0.1585 'International Tables Vol C Tables 4.2.6.8 and 6.1.1.4'

loop_
_geom_angle_atom_site_label_1
_geom_angle_atom_site_label_2
_geom_angle_atom_site_label_3
_geom_angle
_geom_angle_site_symmetry_1
_geom_angle_site_symmetry_3
_geom_angle_publ_flag
C1 Ru1 N1 174.32(5) . . ?
C1 Ru1 P1 84.23(4) . . ?
N1 Ru1 P1 97.47(4) . . ?
C1 Ru1 P3 90.72(4) . . ?
N1 Ru1 P3 94.04(4) . . ?
P1 Ru1 P3 105.367(14) . . ?
C1 Ru1 P2 85.92(4) . . ?
N1 Ru1 P2 89.49(4) . . ?
P1 Ru1 P2 71.208(13) . . ?
P3 Ru1 P2 175.412(14) . . ?
C1 Ru1 P4 88.01(4) . . ?
N1 Ru1 P4 90.61(4) . . ?
P1 Ru1 P4 171.408(14) . . ?
P3 Ru1 P4 70.987(13) . . ?
P2 Ru1 P4 111.960(13) . . ?
C8 Fe1 C6 151.27(17) . . ?
C8 Fe1 C12 40.99(14) . . ?
C6 Fe1 C12 118.26(16) . . ?
C8 Fe1 C5 167.44(17) . . ?
C6 Fe1 C5 40.29(15) . . ?
C12 Fe1 C5 149.84(14) . . ?
C8 Fe1 C7 117.56(11) . . ?
C6 Fe1 C7 41.10(11) . . ?
C12 Fe1 C7 109.58(12) . . ?
C5 Fe1 C7 68.78(13) . . ?
C8 Fe1 C11 68.17(11) . . ?
C6 Fe1 C11 110.10(11) . . ?
C12 Fe1 C11 41.03(10) . . ?
C5 Fe1 C11 116.59(10) . . ?
C7 Fe1 C11 132.34(11) . . ?
C8 Fe1 C9 40.18(13) . . ?
C6 Fe1 C9 167.71(14) . . ?
C12 Fe1 C9 68.07(14) . . ?
C5 Fe1 C9 129.11(15) . . ?
C7 Fe1 C9 149.51(9) . . ?
C11 Fe1 C9 67.01(12) . . ?
C8 Fe1 C4 129.48(13) . . ?
C6 Fe1 C4 68.07(13) . . ?
C12 Fe1 C4 169.27(11) . . ?
C5 Fe1 C4 40.44(10) . . ?
C7 Fe1 C4 68.88(11) . . ?
C11 Fe1 C4 147.58(9) . . ?
C9 Fe1 C4 107.53(12) . . ?
C8 Fe1 C10 67.53(9) . . ?
C6 Fe1 C10 130.48(11) . . ?
C12 Fe1 C10 67.89(11) . . ?
C5 Fe1 C10 108.13(11) . . ?
C7 Fe1 C10 169.83(9) . . ?
C11 Fe1 C10 39.45(11) . . ?
C9 Fe1 C10 39.82(9) . . ?
C4 Fe1 C10 115.53(10) . . ?
C8 Fe1 C3 108.60(8) . . ?
C6 Fe1 C3 68.40(9) . . ?
C12 Fe1 C3 131.13(9) . . ?
C5 Fe1 C3 68.43(8) . . ?
C7 Fe1 C3 40.81(9) . . ?
C11 Fe1 C3 171.01(10) . . ?
C9 Fe1 C3 116.40(9) . . ?
C4 Fe1 C3 40.94(8) . . ?
C10 Fe1 C3 148.18(10) . . ?
C22 P1 C28 101.12(7) . . ?
C22 P1 C21 107.64(7) . . ?
C28 P1 C21 104.98(7) . . ?
C22 P1 Ru1 123.34(5) . . ?
C28 P1 Ru1 122.98(5) . . ?
C21 P1 Ru1 94.31(5) . . ?
C2 C1 Ru1 177.66(14) . . ?
C13 N1 Ru1 171.69(12) . . ?
C34 P2 C40 103.72(7) . . ?
C34 P2 C21 107.72(7) . . ?
C40 P2 C21 106.49(7) . . ?
C34 P2 Ru1 125.42(5) . . ?
C40 P2 Ru1 117.33(5) . . ?
C21 P2 Ru1 94.00(5) . . ?
C1 C2 C3 179.17(18) . . ?
C58 P3 C52 102.87(7) . . ?
C58 P3 C51 108.35(7) . . ?
C52 P3 C51 106.60(7) . . ?
C58 P3 Ru1 115.58(5) . . ?
C52 P3 Ru1 127.29(6) . . ?
C51 P3 Ru1 94.42(5) . . ?
C2 C3 C7 126.7(2) . . ?
C2 C3 C4 125.8(2) . . ?
C7 C3 C4 107.46(19) . . ?
C2 C3 Fe1 127.98(12) . . ?
C7 C3 Fe1 68.78(12) . . ?
C4 C3 Fe1 69.00(11) . . ?
C70 P4 C64 101.37(7) . . ?
C70 P4 C51 106.84(7) . . ?
C64 P4 C51 105.74(7) . . ?
C70 P4 Ru1 117.74(5) . . ?
C64 P4 Ru1 129.18(5) . . ?
C51 P4 Ru1 93.22(5) . . ?
C5 C4 C3 108.0(3) . . ?
C5 C4 Fe1 69.39(14) . . ?
C3 C4 Fe1 70.06(12) . . ?
C6 C5 C4 108.4(2) . . ?
C6 C5 Fe1 69.39(15) . . ?
C4 C5 Fe1 70.17(12) . . ?
C5 C6 C7 109.1(2) . . ?
C5 C6 Fe1 70.32(17) . . ?
C7 C6 Fe1 70.01(13) . . ?
C6 C7 C3 107.0(3) . . ?
C6 C7 Fe1 68.89(16) . . ?
C3 C7 Fe1 70.41(13) . . ?
C9 C8 C12 108.1(2) . . ?
C9 C8 Fe1 70.85(14) . . ?
C12 C8 Fe1 69.63(14) . . ?
C10 C9 C8 108.4(3) . . ?
C10 C9 Fe1 70.51(15) . . ?
C8 C9 Fe1 68.97(16) . . ?
C11 C10 C9 108.5(2) . . ?
C11 C10 Fe1 69.64(14) . . ?
C9 C10 Fe1 69.67(14) . . ?
C10 C11 C12 108.5(3) . . ?
C10 C11 Fe1 70.91(13) . . ?
C12 C11 Fe1 68.90(13) . . ?
C8 C12 C11 106.5(3) . . ?
C8 C12 Fe1 69.38(15) . . ?
C11 C12 Fe1 70.07(13) . . ?
N1 C13 C14 178.79(17) . . ?
C13 C14 C15 111.57(13) . . ?
N2 C15 C14 113.72(14) . . ?
P2 C21 P1 95.18(7) . . ?
C27 C22 C23 119.35(15) . . ?
C27 C22 P1 122.61(12) . . ?
C23 C22 P1 118.03(13) . . ?
C24 C23 C22 120.07(19) . . ?
C25 C24 C23 120.36(19) . . ?
C24 C25 C26 120.07(18) . . ?
C25 C26 C27 120.3(2) . . ?
C22 C27 C26 119.87(18) . . ?
C29 C28 C33 119.15(14) . . ?
C29 C28 P1 120.98(12) . . ?
C33 C28 P1 119.84(12) . . ?
C28 C29 C30 120.88(15) . . ?
C31 C30 C29 119.50(16) . . ?
C30 C31 C32 120.10(15) . . ?
C31 C32 C33 120.39(16) . . ?
C32 C33 C28 119.94(15) . . ?
C35 C34 C39 119.66(14) . . ?
C35 C34 P2 119.06(12) . . ?
C39 C34 P2 121.28(12) . . ?
C34 C35 C36 120.16(15) . . ?
C37 C36 C35 119.94(16) . . ?
C36 C37 C38 120.16(15) . . ?
C37 C38 C39 120.24(16) . . ?
C38 C39 C34 119.84(16) . . ?
C41 C40 C45 118.53(14) . . ?
C41 C40 P2 122.66(12) . . ?
C45 C40 P2 118.39(12) . . ?
C40 C41 C42 120.29(16) . . ?
C43 C42 C41 120.68(16) . . ?
C42 C43 C44 119.60(16) . . ?
C43 C44 C45 120.13(16) . . ?
C44 C45 C40 120.76(16) . . ?
P4 C51 P3 95.87(7) . . ?
C57 C52 C53 119.58(15) . . ?
C57 C52 P3 119.27(12) . . ?
C53 C52 P3 121.14(13) . . ?
C54 C53 C52 119.91(18) . . ?
C55 C54 C53 120.19(18) . . ?
C54 C55 C56 120.03(17) . . ?
C55 C56 C57 120.43(19) . . ?
C52 C57 C56 119.85(17) . . ?
C59 C58 C63 118.96(15) . . ?
C59 C58 P3 125.48(13) . . ?
C63 C58 P3 115.55(12) . . ?
C58 C59 C60 119.89(17) . . ?
C61 C60 C59 120.63(18) . . ?
C60 C61 C62 119.89(17) . . ?
C61 C62 C63 119.95(17) . . ?
C62 C63 C58 120.66(16) . . ?
C65 C64 C69 118.98(14) . . ?
C65 C64 P4 119.99(12) . . ?
C69 C64 P4 121.01(12) . . ?
C66 C65 C64 120.35(15) . . ?
C67 C66 C65 120.17(16) . . ?
C68 C67 C66 119.76(15) . . ?
C67 C68 C69 120.64(16) . . ?
C68 C69 C64 120.06(16) . . ?
C75 C70 C71 119.20(14) . . ?
C75 C70 P4 123.19(12) . . ?
C71 C70 P4 117.33(12) . . ?
C72 C71 C70 120.47(15) . . ?
C73 C72 C71 119.65(16) . . ?
C74 C73 C72 120.16(16) . . ?
C73 C74 C75 120.25(16) . . ?
C74 C75 C70 120.27(16) . . ?
F1 P5 F3 177.5(4) . . ?
F1 P5 F4 91.3(2) . . ?
F3 P5 F4 90.07(18) . . ?
F1 P5 F6 91.0(4) . . ?
F3 P5 F6 91.1(3) . . ?
F4 P5 F6 90.9(3) . . ?
F1 P5 F2 90.5(3) . . ?
F3 P5 F2 87.4(2) . . ?
F4 P5 F2 91.31(17) . . ?
F6 P5 F2 177.3(3) . . ?
F1 P5 F5 89.7(2) . . ?
F3 P5 F5 88.97(19) . . ?
F4 P5 F5 178.4(2) . . ?
F6 P5 F5 87.9(3) . . ?
F2 P5 F5 89.90(18) . . ?
F2A P5A F4A 87.7(2) . . ?
F2A P5A F1A 91.6(4) . . ?
F4A P5A F1A 90.1(3) . . ?
F2A P5A F3A 89.4(4) . . ?
F4A P5A F3A 90.9(3) . . ?
F1A P5A F3A 178.6(3) . . ?
F2A P5A F5A 91.0(3) . . ?
F4A P5A F5A 178.8(3) . . ?
F1A P5A F5A 89.8(2) . . ?
F3A P5A F5A 89.2(2) . . ?
F2A P5A F6A 176.4(5) . . ?
F4A P5A F6A 90.3(4) . . ?
F1A P5A F6A 91.5(4) . . ?
F3A P5A F6A 87.6(4) . . ?
F5A P5A F6A 91.0(4) . . ?
Cl1S C1S Cl2S 113.6(7) . . ?
C22S O21S C23S 102.3(6) . . ?
O21S C22S C21S 107.5(6) . . ?
O21S C23S C24S 103.8(6) . . ?

loop_
_geom_bond_atom_site_label_1
_geom_bond_atom_site_label_2
_geom_bond_distance
_geom_bond_site_symmetry_2
_geom_bond_publ_flag
Ru1 C1 2.0232(15) . ?
Ru1 N1 2.0752(13) . ?
Ru1 P1 2.3408(4) . ?
Ru1 P3 2.3467(4) . ?
Ru1 P2 2.3526(4) . ?
Ru1 P4 2.3836(4) . ?
Fe1 C8 2.030(2) . ?
Fe1 C6 2.033(3) . ?
Fe1 C12 2.034(2) . ?
Fe1 C5 2.045(2) . ?
Fe1 C7 2.048(3) . ?
Fe1 C11 2.049(2) . ?
Fe1 C9 2.055(3) . ?
Fe1 C4 2.055(2) . ?
Fe1 C10 2.066(2) . ?
Fe1 C3 2.0695(17) . ?
P1 C22 1.8199(16) . ?
P1 C28 1.8281(15) . ?
P1 C21 1.8517(15) . ?
C1 C2 1.217(2) . ?
N1 C13 1.146(2) . ?
P2 C34 1.8127(15) . ?
P2 C40 1.8205(15) . ?
P2 C21 1.8491(15) . ?
N2 C15 1.453(2) . ?
C2 C3 1.433(2) . ?
P3 C58 1.8158(16) . ?
P3 C52 1.8287(15) . ?
P3 C51 1.8500(15) . ?
C3 C7 1.436(3) . ?
C3 C4 1.442(3) . ?
P4 C70 1.8150(15) . ?
P4 C64 1.8339(15) . ?
P4 C51 1.8498(15) . ?
C4 C5 1.417(4) . ?
C5 C6 1.404(5) . ?
C6 C7 1.432(4) . ?
C8 C9 1.403(5) . ?
C8 C12 1.423(5) . ?
C9 C10 1.403(3) . ?
C10 C11 1.389(4) . ?
C11 C12 1.431(3) . ?
C13 C14 1.466(2) . ?
C14 C15 1.542(2) . ?
C22 C27 1.395(2) . ?
C22 C23 1.399(2) . ?
C23 C24 1.391(3) . ?
C24 C25 1.379(3) . ?
C25 C26 1.385(3) . ?
C26 C27 1.395(2) . ?
C28 C29 1.392(2) . ?
C28 C33 1.399(2) . ?
C29 C30 1.395(2) . ?
C30 C31 1.389(3) . ?
C31 C32 1.390(3) . ?
C32 C33 1.392(2) . ?
C34 C35 1.390(2) . ?
C34 C39 1.397(2) . ?
C35 C36 1.397(2) . ?
C36 C37 1.384(3) . ?
C37 C38 1.386(3) . ?
C38 C39 1.393(2) . ?
C40 C41 1.394(2) . ?
C40 C45 1.400(2) . ?
C41 C42 1.397(2) . ?
C42 C43 1.380(3) . ?
C43 C44 1.387(3) . ?
C44 C45 1.392(2) . ?
C52 C57 1.393(2) . ?
C52 C53 1.401(2) . ?
C53 C54 1.398(2) . ?
C54 C55 1.383(3) . ?
C55 C56 1.387(3) . ?
C56 C57 1.396(2) . ?
C58 C59 1.393(2) . ?
C58 C63 1.397(2) . ?
C59 C60 1.397(3) . ?
C60 C61 1.378(3) . ?
C61 C62 1.385(3) . ?
C62 C63 1.390(2) . ?
C64 C65 1.399(2) . ?
C64 C69 1.399(2) . ?
C65 C66 1.394(2) . ?
C66 C67 1.388(3) . ?
C67 C68 1.383(3) . ?
C68 C69 1.392(2) . ?
C70 C75 1.393(2) . ?
C70 C71 1.401(2) . ?
C71 C72 1.392(2) . ?
C72 C73 1.392(3) . ?
C73 C74 1.387(3) . ?
C74 C75 1.390(2) . ?
P5 F1 1.585(3) . ?
P5 F3 1.587(3) . ?
P5 F4 1.593(4) . ?
P5 F6 1.606(7) . ?
P5 F2 1.609(3) . ?
P5 F5 1.620(4) . ?
P5A F2A 1.570(4) . ?
P5A F4A 1.582(5) . ?
P5A F1A 1.588(5) . ?
P5A F3A 1.598(5) . ?
P5A F5A 1.599(6) . ?
P5A F6A 1.628(7) . ?
C1S Cl1S 1.730(13) . ?
C1S Cl2S 1.794(12) . ?
O21S C22S 1.446(9) . ?
O21S C23S 1.481(9) . ?
C21S C22S 1.643(13) . ?
C23S C24S 1.511(14) . ?
